data_4075610
loop_
_publ_author_name
'Vicente, Jos\'e'
'Arcas, Aurelia'
'G\'alvez-L\'opez, Mar\'ia-Dolores'
'Jones, Peter G.'

_publ_section_title
;
 Bis(2,6-dinitroaryl)platinum(II) Complexes. Cis/Trans
 Isomerization&#x2020;
;
_journal_issue 18
_journal_name_full Organometallics
_journal_page_first 4247
_journal_paper_doi 10.1021/om060398t
_journal_volume 25
_journal_year 2006
_chemical_formula_sum 'C20 H20 Cl2 N4 O15 Pt'
_chemical_formula_weight 822.39
_chemical_name_systematic
;
 ?
;
_space_group_IT_number 14
_symmetry_cell_setting monoclinic
_symmetry_space_group_name_Hall '-P 2yn'
_symmetry_space_group_name_H-M 'P 1 21/n 1'
_atom_sites_solution_hydrogens geom
_atom_sites_solution_primary Patterson
_atom_sites_solution_secondary difmap
_audit_creation_method SHELXL-97
_cell_angle_alpha 90.00
_cell_angle_beta 92.123(3)
_cell_angle_gamma 90.00
_cell_formula_units_Z 4
_cell_length_a 10.5115(8)
_cell_length_b 9.5613(6)
_cell_length_c 26.9995(18)
_cell_measurement_reflns_used 6987
_cell_measurement_temperature 143(2)
_cell_measurement_theta_max 28
_cell_measurement_theta_min 2
_cell_volume 2711.7(3)
_computing_cell_refinement 'Bruker SAINT'
_computing_data_collection 'Bruker SMART'
_computing_data_reduction 'Bruker SAINT'
_computing_molecular_graphics 'Siemens XP'
_computing_publication_material SHELXL-97
_computing_structure_refinement 'SHELXL-97 (Sheldrick, 1997)'
_computing_structure_solution 'SHELXS-97 (Sheldrick, 1990)'
_diffrn_ambient_temperature 143(2)
_diffrn_detector_area_resol_mean 8.192
_diffrn_measured_fraction_theta_full 1.000
_diffrn_measured_fraction_theta_max 1.000
_diffrn_measurement_device_type 'Bruker SMART 1000 CCD'
_diffrn_measurement_method '\w- & \f-scan'
_diffrn_radiation_monochromator graphite
_diffrn_radiation_source 'fine-focus sealed tube'
_diffrn_radiation_type MoK\a
_diffrn_radiation_wavelength 0.71073
_diffrn_reflns_av_R_equivalents 0.0468
_diffrn_reflns_av_sigmaI/netI 0.0301
_diffrn_reflns_limit_h_max 14
_diffrn_reflns_limit_h_min -14
_diffrn_reflns_limit_k_max 13
_diffrn_reflns_limit_k_min -13
_diffrn_reflns_limit_l_max 38
_diffrn_reflns_limit_l_min -38
_diffrn_reflns_number 42013
_diffrn_reflns_theta_full 30.00
_diffrn_reflns_theta_max 30.04
_diffrn_reflns_theta_min 1.51
_exptl_absorpt_coefficient_mu 5.453
_exptl_absorpt_correction_T_max 0.928
_exptl_absorpt_correction_T_min 0.524
_exptl_absorpt_correction_type multi-scan
_exptl_absorpt_process_details SADABS
_exptl_crystal_colour orange
_exptl_crystal_density_diffrn 2.014
_exptl_crystal_density_method 'not measured'
_exptl_crystal_description plate
_exptl_crystal_F_000 1600
_exptl_crystal_size_max 0.41
_exptl_crystal_size_mid 0.11
_exptl_crystal_size_min 0.05
_refine_diff_density_max 2.651
_refine_diff_density_min -3.929
_refine_diff_density_rms 0.153
_refine_ls_extinction_method none
_refine_ls_goodness_of_fit_ref 1.085
_refine_ls_hydrogen_treatment 'rigid methyls, others riding'
_refine_ls_matrix_type full
_refine_ls_number_parameters 380
_refine_ls_number_reflns 7934
_refine_ls_number_restraints 36
_refine_ls_restrained_S_all 1.082
_refine_ls_R_factor_all 0.0353
_refine_ls_R_factor_gt 0.0285
_refine_ls_shift/su_max 0.003
_refine_ls_shift/su_mean 0.000
_refine_ls_structure_factor_coef Fsqd
_refine_ls_weighting_details 'calc w=1/[\s^2^(Fo^2^)+(0.0319P)^2^+4.0018P] where P=(Fo^2^+2Fc^2^)/3'
_refine_ls_weighting_scheme calc
_refine_ls_wR_factor_gt 0.0660
_refine_ls_wR_factor_ref 0.0680
_reflns_number_gt 6821
_reflns_number_total 7934
_reflns_threshold_expression >2sigma(I)
_cod_data_source_file om060398tsi20060509_081722.cif
_cod_data_source_block orlat
_cod_original_sg_symbol_H-M 'P 21/n'
_cod_database_code 4075610

loop_
_symmetry_equiv_pos_as_xyz
'x, y, z'
'-x+1/2, y+1/2, -z+1/2'
'-x, -y, -z'
'x-1/2, -y-1/2, z-1/2'

loop_
_atom_site_label
_atom_site_type_symbol
_atom_site_fract_x
_atom_site_fract_y
_atom_site_fract_z
_atom_site_U_iso_or_equiv
_atom_site_adp_type
_atom_site_occupancy
_atom_site_symmetry_multiplicity
_atom_site_calc_flag
_atom_site_refinement_flags
Pt Pt 0.220391(10) -0.028121(13) 0.439682(4) 0.01407(4) Uiso 1 1 d .
C1 C 0.2027(3) -0.2085(4) 0.40748(12) 0.0188(6) Uani 1 1 d .
C11 C 0.2200(3) 0.1557(3) 0.47754(11) 0.0155(6) Uani 1 1 d U
C12 C 0.1680(3) 0.1421(3) 0.52494(11) 0.0161(6) Uani 1 1 d U
C13 C 0.1508(3) 0.2530(4) 0.55844(11) 0.0178(6) Uani 1 1 d U
C14 C 0.1915(3) 0.3862(4) 0.54499(11) 0.0189(6) Uani 1 1 d U
C15 C 0.2457(3) 0.4063(3) 0.49881(11) 0.0181(6) Uani 1 1 d U
C16 C 0.2546(3) 0.2913(3) 0.46676(11) 0.0173(6) Uani 1 1 d U
C17 C 0.1609(4) 0.2380(4) 0.64611(13) 0.0288(8) Uani 1 1 d .
H17A H 0.2153 0.1548 0.6475 0.035 Uiso 1 1 calc R
H17B H 0.1045 0.2372 0.6742 0.035 Uiso 1 1 calc R
H17C H 0.2141 0.3222 0.6477 0.035 Uiso 1 1 calc R
C18 C 0.0586(4) 0.5713(4) 0.56888(15) 0.0321(8) Uani 1 1 d .
H18A H 0.0565 0.6133 0.5357 0.039 Uiso 1 1 calc R
H18B H 0.0524 0.6452 0.5938 0.039 Uiso 1 1 calc R
H18C H -0.0132 0.5067 0.5715 0.039 Uiso 1 1 calc R
C19 C 0.3565(4) 0.6228(4) 0.51409(14) 0.0333(9) Uani 1 1 d .
H19A H 0.2985 0.6859 0.5308 0.040 Uiso 1 1 calc R
H19B H 0.4157 0.6778 0.4947 0.040 Uiso 1 1 calc R
H19C H 0.4046 0.5673 0.5389 0.040 Uiso 1 1 calc R
C21 C 0.3167(3) 0.0289(3) 0.38002(11) 0.0152(5) Uani 1 1 d U
C22 C 0.2569(3) 0.0704(3) 0.33555(11) 0.0164(6) Uani 1 1 d U
C23 C 0.3190(3) 0.1005(3) 0.29203(11) 0.0170(6) Uani 1 1 d U
C24 C 0.4513(3) 0.0890(4) 0.29206(12) 0.0203(6) Uani 1 1 d U
C25 C 0.5181(3) 0.0550(3) 0.33608(13) 0.0198(6) Uani 1 1 d U
C26 C 0.4501(3) 0.0255(4) 0.37835(12) 0.0176(6) Uani 1 1 d U
C27 C 0.2587(4) 0.2679(4) 0.23190(14) 0.0312(8) Uani 1 1 d .
H27A H 0.2434 0.3331 0.2590 0.037 Uiso 1 1 calc R
H27B H 0.1955 0.2837 0.2049 0.037 Uiso 1 1 calc R
H27C H 0.3443 0.2831 0.2198 0.037 Uiso 1 1 calc R
C28 C 0.5230(6) -0.0158(5) 0.21953(19) 0.0528(14) Uani 1 1 d .
H28A H 0.5596 -0.0921 0.2397 0.063 Uiso 1 1 calc R
H28B H 0.5769 0.0020 0.1914 0.063 Uiso 1 1 calc R
H28C H 0.4374 -0.0421 0.2073 0.063 Uiso 1 1 calc R
C29 C 0.7203(3) 0.1639(5) 0.33191(15) 0.0320(8) Uani 1 1 d .
H29A H 0.6919 0.2132 0.3016 0.038 Uiso 1 1 calc R
H29B H 0.8106 0.1398 0.3299 0.038 Uiso 1 1 calc R
H29C H 0.7085 0.2245 0.3607 0.038 Uiso 1 1 calc R
O1 O 0.1905(2) -0.3107(3) 0.38783(10) 0.0284(5) Uani 1 1 d .
O11 O 0.1287(2) -0.0898(2) 0.50303(8) 0.0176(4) Uani 1 1 d .
O12 O 0.0952(2) -0.0300(3) 0.57824(9) 0.0236(5) Uani 1 1 d .
O13 O 0.0853(2) 0.2379(3) 0.60028(8) 0.0225(5) Uani 1 1 d .
O14 O 0.1762(2) 0.4962(3) 0.57700(9) 0.0236(5) Uani 1 1 d .
O15 O 0.2840(3) 0.5304(3) 0.48142(9) 0.0251(5) Uani 1 1 d .
O16 O 0.2373(2) 0.3717(3) 0.38612(9) 0.0284(6) Uani 1 1 d .
O17 O 0.4239(2) 0.3085(3) 0.41486(9) 0.0257(5) Uani 1 1 d .
O21 O 0.0561(2) -0.0279(3) 0.33548(9) 0.0248(5) Uani 1 1 d .
O22 O 0.0686(2) 0.1955(3) 0.32537(11) 0.0314(6) Uani 1 1 d .
O23 O 0.2480(2) 0.1258(3) 0.24966(8) 0.0224(5) Uani 1 1 d .
O24 O 0.5157(2) 0.1091(3) 0.24941(9) 0.0263(5) Uani 1 1 d .
O25 O 0.6461(2) 0.0371(3) 0.33709(10) 0.0267(5) Uani 1 1 d .
O26 O 0.6102(2) 0.0701(3) 0.43718(10) 0.0289(6) Uani 1 1 d .
O27 O 0.5015(2) -0.1205(3) 0.44471(10) 0.0309(6) Uani 1 1 d .
N11 N 0.1291(2) 0.0037(3) 0.53776(10) 0.0166(5) Uani 1 1 d U
N12 N 0.3094(3) 0.3264(3) 0.41873(10) 0.0188(5) Uani 1 1 d U
N21 N 0.1163(2) 0.0806(3) 0.33192(9) 0.0176(5) Uani 1 1 d U
N22 N 0.5256(3) -0.0107(3) 0.42342(11) 0.0199(6) Uani 1 1 d U
C99 C 0.9948(5) -0.0045(5) 0.82292(19) 0.0432(11) Uani 1 1 d .
H99A H 0.9074 -0.0030 0.8079 0.052 Uiso 1 1 calc R
H99B H 1.0110 0.0874 0.8388 0.052 Uiso 1 1 calc R
Cl1 Cl 1.00462(10) -0.13637(13) 0.86864(4) 0.0426(2) Uani 1 1 d .
Cl2 Cl 1.10335(15) -0.02952(18) 0.77622(4) 0.0625(4) Uani 1 1 d .

loop_
_atom_site_aniso_label
_atom_site_aniso_U_11
_atom_site_aniso_U_22
_atom_site_aniso_U_33
_atom_site_aniso_U_23
_atom_site_aniso_U_13
_atom_site_aniso_U_12
C1 0.0179(14) 0.0201(17) 0.0186(14) 0.0024(12) 0.0031(11) 0.0005(12)
C11 0.0108(12) 0.0168(15) 0.0187(13) 0.0017(11) -0.0003(10) -0.0011(11)
C12 0.0142(13) 0.0168(15) 0.0171(13) 0.0010(11) -0.0004(10) -0.0012(11)
C13 0.0142(13) 0.0217(16) 0.0174(13) -0.0023(12) 0.0000(10) -0.0010(11)
C14 0.0172(14) 0.0199(16) 0.0193(14) -0.0033(12) -0.0020(11) 0.0012(12)
C15 0.0175(14) 0.0151(15) 0.0214(14) 0.0014(12) -0.0030(11) -0.0018(12)
C16 0.0177(14) 0.0171(16) 0.0171(13) 0.0011(11) 0.0007(11) -0.0001(11)
C17 0.0319(19) 0.033(2) 0.0211(16) -0.0025(14) 0.0022(13) -0.0038(16)
C18 0.0293(18) 0.026(2) 0.041(2) -0.0084(17) 0.0003(16) 0.0065(16)
C19 0.042(2) 0.025(2) 0.0321(19) -0.0010(15) -0.0052(16) -0.0168(17)
C21 0.0142(13) 0.0134(14) 0.0180(13) -0.0021(11) 0.0012(10) -0.0019(11)
C22 0.0147(13) 0.0156(15) 0.0190(13) -0.0006(11) 0.0019(10) 0.0006(11)
C23 0.0218(14) 0.0142(15) 0.0151(12) 0.0014(11) 0.0013(11) -0.0014(12)
C24 0.0227(15) 0.0182(16) 0.0206(14) -0.0013(12) 0.0078(11) -0.0033(13)
C25 0.0155(14) 0.0173(17) 0.0268(15) -0.0010(12) 0.0059(12) -0.0006(11)
C26 0.0151(13) 0.0171(14) 0.0206(14) 0.0003(12) 0.0006(11) 0.0011(12)
C27 0.043(2) 0.025(2) 0.0259(17) 0.0077(15) 0.0007(15) -0.0019(16)
C28 0.069(3) 0.045(3) 0.047(3) -0.021(2) 0.036(3) -0.014(2)
C29 0.0182(16) 0.041(2) 0.036(2) 0.0061(17) 0.0016(14) -0.0087(15)
O1 0.0317(13) 0.0205(13) 0.0333(14) -0.0024(11) 0.0031(11) -0.0012(11)
O11 0.0188(10) 0.0154(11) 0.0186(10) -0.0004(9) 0.0016(8) -0.0022(9)
O12 0.0287(12) 0.0238(13) 0.0186(11) 0.0040(9) 0.0067(9) -0.0026(10)
O13 0.0203(11) 0.0289(14) 0.0185(11) -0.0037(9) 0.0049(9) -0.0024(10)
O14 0.0257(12) 0.0193(13) 0.0256(12) -0.0072(9) -0.0006(10) 0.0017(9)
O15 0.0371(14) 0.0166(12) 0.0216(11) 0.0010(10) -0.0019(10) -0.0065(11)
O16 0.0325(13) 0.0318(15) 0.0207(11) 0.0066(10) -0.0018(10) 0.0037(11)
O17 0.0201(11) 0.0265(14) 0.0309(13) 0.0004(10) 0.0059(9) -0.0045(10)
O21 0.0202(11) 0.0269(14) 0.0274(12) 0.0029(10) 0.0020(9) -0.0061(10)
O22 0.0241(12) 0.0241(14) 0.0456(16) 0.0032(12) -0.0042(11) 0.0051(11)
O23 0.0284(12) 0.0221(13) 0.0166(10) 0.0031(9) -0.0007(9) -0.0044(10)
O24 0.0289(12) 0.0297(15) 0.0211(11) -0.0042(10) 0.0127(9) -0.0058(11)
O25 0.0164(11) 0.0292(15) 0.0350(13) 0.0049(11) 0.0101(10) 0.0017(10)
O26 0.0213(12) 0.0272(14) 0.0376(14) 0.0001(11) -0.0080(10) -0.0024(10)
O27 0.0257(13) 0.0297(15) 0.0369(14) 0.0154(12) -0.0042(10) -0.0038(11)
N11 0.0129(11) 0.0191(14) 0.0179(12) -0.0001(10) 0.0013(9) 0.0003(9)
N12 0.0232(13) 0.0153(13) 0.0179(12) 0.0004(10) 0.0016(10) -0.0041(10)
N21 0.0169(12) 0.0209(14) 0.0149(11) 0.0010(10) 0.0010(9) 0.0016(11)
N22 0.0139(12) 0.0215(15) 0.0245(13) 0.0022(11) 0.0013(10) 0.0013(10)
C99 0.042(2) 0.040(3) 0.048(3) -0.003(2) 0.007(2) 0.0010(19)
Cl1 0.0308(5) 0.0436(6) 0.0536(6) 0.0033(5) 0.0036(4) 0.0004(4)
Cl2 0.0705(9) 0.0885(11) 0.0288(5) -0.0027(6) 0.0070(5) 0.0220(8)

loop_
_atom_type_symbol
_atom_type_description
_atom_type_scat_dispersion_real
_atom_type_scat_dispersion_imag
_atom_type_scat_source
C C 0.0033 0.0016 'International Tables Vol C Tables 4.2.6.8 and 6.1.1.4'
H H 0.0000 0.0000 'International Tables Vol C Tables 4.2.6.8 and 6.1.1.4'
N N 0.0061 0.0033 'International Tables Vol C Tables 4.2.6.8 and 6.1.1.4'
O O 0.0106 0.0060 'International Tables Vol C Tables 4.2.6.8 and 6.1.1.4'
Cl Cl 0.1484 0.1585 'International Tables Vol C Tables 4.2.6.8 and 6.1.1.4'
Pt Pt -1.7033 8.3905 'International Tables Vol C Tables 4.2.6.8 and 6.1.1.4'

loop_
_geom_angle_atom_site_label_1
_geom_angle_atom_site_label_2
_geom_angle_atom_site_label_3
_geom_angle
C1 Pt C21 85.66(13)
C1 Pt C11 173.33(12)
C21 Pt C11 100.32(12)
C1 Pt O11 94.43(11)
C21 Pt O11 177.35(10)
C11 Pt O11 79.74(10)
O1 C1 Pt 178.0(3)
C16 C11 C12 113.0(3)
C16 C11 Pt 134.5(2)
C12 C11 Pt 112.5(2)
C13 C12 C11 125.0(3)
C13 C12 N11 119.7(3)
C11 C12 N11 115.3(3)
O13 C13 C14 119.1(3)
O13 C13 C12 122.4(3)
C14 C13 C12 118.2(3)
O14 C14 C13 119.4(3)
O14 C14 C15 120.9(3)
C13 C14 C15 119.7(3)
O15 C15 C14 124.7(3)
O15 C15 C16 116.6(3)
C14 C15 C16 118.6(3)
C11 C16 C15 125.5(3)
C11 C16 N12 120.8(3)
C15 C16 N12 113.6(3)
C22 C21 C26 113.5(3)
C22 C21 Pt 123.0(2)
C26 C21 Pt 123.5(2)
C21 C22 C23 125.1(3)
C21 C22 N21 119.6(3)
C23 C22 N21 115.3(3)
O23 C23 C24 121.9(3)
O23 C23 C22 119.0(3)
C24 C23 C22 118.7(3)
O24 C24 C23 120.8(3)
O24 C24 C25 119.9(3)
C23 C24 C25 119.3(3)
O25 C25 C24 121.0(3)
O25 C25 C26 119.7(3)
C24 C25 C26 119.0(3)
C25 C26 C21 124.3(3)
C25 C26 N22 116.5(3)
C21 C26 N22 119.2(3)
N11 O11 Pt 114.26(18)
C13 O13 C17 115.7(2)
C14 O14 C18 114.0(3)
C15 O15 C19 119.0(3)
C23 O23 C27 113.4(3)
C24 O24 C28 113.0(3)
C25 O25 C29 115.4(3)
O12 N11 O11 118.6(3)
O12 N11 C12 124.2(3)
O11 N11 C12 117.1(2)
O16 N12 O17 125.1(3)
O16 N12 C16 117.6(3)
O17 N12 C16 117.4(3)
O22 N21 O21 124.4(3)
O22 N21 C22 118.3(3)
O21 N21 C22 117.3(3)
O26 N22 O27 123.9(3)
O26 N22 C26 117.8(3)
O27 N22 C26 118.3(3)
Cl2 C99 Cl1 112.6(3)

loop_
_geom_bond_atom_site_label_1
_geom_bond_atom_site_label_2
_geom_bond_distance
Pt C1 1.937(3)
Pt C21 2.009(3)
Pt C11 2.033(3)
Pt O11 2.079(2)
C1 O1 1.118(4)
C11 C16 1.381(4)
C11 C12 1.416(4)
C12 C13 1.410(4)
C12 N11 1.431(4)
C13 O13 1.353(4)
C13 C14 1.395(5)
C14 O14 1.375(4)
C14 C15 1.403(4)
C15 O15 1.343(4)
C15 C16 1.405(5)
C16 N12 1.476(4)
C17 O13 1.446(4)
C18 O14 1.439(4)
C19 O15 1.445(4)
C21 C22 1.392(4)
C21 C26 1.405(4)
C22 C23 1.395(4)
C22 N21 1.481(4)
C23 O23 1.364(4)
C23 C24 1.394(4)
C24 O24 1.371(4)
C24 C25 1.397(5)
C25 O25 1.355(4)
C25 C26 1.398(4)
C26 N22 1.469(4)
C27 O23 1.446(4)
C28 O24 1.445(5)
C29 O25 1.451(5)
O11 N11 1.295(3)
O12 N11 1.206(3)
O16 N12 1.220(4)
O17 N12 1.225(3)
O21 N21 1.221(4)
O22 N21 1.218(4)
O26 N22 1.225(4)
O27 N22 1.228(4)
C99 Cl2 1.748(5)
C99 Cl1 1.765(5)

loop_
_geom_hbond_atom_site_label_D
_geom_hbond_atom_site_label_H
_geom_hbond_atom_site_label_A
_geom_hbond_distance_DH
_geom_hbond_distance_HA
_geom_hbond_distance_DA
_geom_hbond_angle_DHA
_geom_hbond_site_symmetry_A
C19 H19C O17 0.98 2.46 3.018(4) 115.8 3_666
C99 H99B O17 0.99 2.49 3.220(5) 130.5 4_666
C27 H27C O21 0.98 2.59 3.344(5) 133.8 2
C99 H99A O23 0.99 2.51 3.366(6) 145.2 3_656
C17 H17A O25 0.98 2.37 3.343(5) 171.7 3_656
C19 H19B O27 0.98 2.54 3.474(5) 159.4 1_565
